data_4104922
loop_
_publ_author_name
'Mio Kondo'
'Maai Uchikawa'
'Kosuke Namiki'
'Wen-Wei Zhang'
'Shoko Kume'
'Eiji Nishibori'
'Hiroyuki Suwa'
'Shinobu Aoyagi'
'Makoto Sakata'
'Masaki Murata'
'Yoshio Kobayashi'
'Hiroshi Nishihara'

_publ_contact_author_address
;
Department of Chemistry
University of Tokyo
7-3-1 Hongo, Bunkyo-ku,
Tokyo  Japan
;
_publ_contact_author_email nisihara@chem.s.u-tokyo.ac.jp
_publ_contact_author_fax '+81 3 5841 4346'
_publ_contact_author_name 'Hiroshi Nishihara'
_publ_contact_author_phone '+81 3 5841 8063'
_publ_section_title
;
 Counterion-Dependent Valence Tautomerization of Ferrocenyl-Conjugated
 Pyrylium Salts
;
_journal_name_full 'Journal of the American Chemical Society'
_journal_page_first 12112
_journal_page_last 12124
_journal_paper_doi 10.1021/ja900393e
_journal_volume 131
_journal_year 2009
_chemical_absolute_configuration ad
_chemical_formula_moiety 'C26 H17 Fe O2, B F4 '
_chemical_formula_sum 'C26 H17 B F4 Fe O2'
_chemical_formula_weight 504.06
_space_group_IT_number 33
_symmetry_cell_setting orthorhombic
_symmetry_Int_Tables_number 33
_symmetry_space_group_name_Hall 'P 2c -2n'
_symmetry_space_group_name_H-M 'P n a 21'
_audit_conform_dict_location ftp://ftp.iucr.org/pub/cif_core.dic
_audit_conform_dict_name cif_core.dic
_audit_conform_dict_version 2.3
_audit_creation_date 2006-02-20T09:19:22-00:00
_audit_creation_method 'WinGX routine CIF_UPDATE'
_cell_angle_alpha 90
_cell_angle_beta 90
_cell_angle_gamma 90
_cell_formula_units_Z 4
_cell_length_a 20.936(4)
_cell_length_b 11.511(2)
_cell_length_c 8.5179(15)
_cell_measurement_reflns_used 4872
_cell_measurement_temperature 113(2)
_cell_measurement_theta_max 27.5
_cell_measurement_theta_min 3.1
_cell_volume 2052.8(6)
_computing_structure_refinement 'SHELXL-97 (Sheldrick, 1997)'
_diffrn_detector_area_resol_mean 7.31
_diffrn_measured_fraction_theta_full 0.995
_diffrn_measured_fraction_theta_max 0.995
_diffrn_measurement_device_type 'Rigaku Mercury'
_diffrn_measurement_method \w
_diffrn_radiation_type MoK\a
_diffrn_radiation_wavelength 0.7107
_diffrn_reflns_av_R_equivalents 0.0342
_diffrn_reflns_limit_h_max 27
_diffrn_reflns_limit_h_min -26
_diffrn_reflns_limit_k_max 13
_diffrn_reflns_limit_k_min -14
_diffrn_reflns_limit_l_max 10
_diffrn_reflns_limit_l_min -10
_diffrn_reflns_number 15657
_diffrn_reflns_theta_full 27.48
_diffrn_reflns_theta_max 27.48
_diffrn_reflns_theta_min 3.08
_exptl_absorpt_coefficient_mu 0.794
_exptl_absorpt_correction_T_max 0.961
_exptl_absorpt_correction_T_min 0.843
_exptl_absorpt_correction_type multi-scan
_exptl_absorpt_process_details 'Jacobson, R. (1998) Private communication'
_exptl_crystal_colour black
_exptl_crystal_density_diffrn 1.631
_exptl_crystal_description chip
_exptl_crystal_F_000 1024.00
_exptl_crystal_size_max 0.20
_exptl_crystal_size_mid 0.20
_exptl_crystal_size_min 0.05
_refine_diff_density_max 0.643
_refine_diff_density_min -0.395
_refine_ls_abs_structure_details 'Flack H D (1983), Acta Cryst. A39, 876-881'
_refine_ls_abs_structure_Flack -0.03(2)
_refine_ls_extinction_method none
_refine_ls_goodness_of_fit_ref 1.127
_refine_ls_hydrogen_treatment refall
_refine_ls_matrix_type full
_refine_ls_number_parameters 353
_refine_ls_number_reflns 4633
_refine_ls_number_restraints 76
_refine_ls_restrained_S_all 1.134
_refine_ls_R_factor_gt 0.0463
_refine_ls_shift/su_max 0.003
_refine_ls_structure_factor_coef Fsqd
_refine_ls_weighting_details 'calc w=1/[\s^2^(Fo^2^)+(0.0232P)^2^+2.4121P] where P=(Fo^2^+2Fc^2^)/3'
_refine_ls_weighting_scheme calc
_refine_ls_wR_factor_ref 0.0924
_reflns_number_gt 4191
_reflns_number_total 4633
_reflns_threshold_expression >2sigma(I)
_cod_data_source_file ja900393e_si_003.cif
_cod_data_source_block cab
_cod_database_code 4104922

loop_
_symmetry_equiv_pos_as_xyz
'x, y, z'
'-x+1/2, y+1/2, z+1/2'
'x+1/2, -y+1/2, z'
'-x, -y, z+1/2'

loop_
_atom_site_label
_atom_site_type_symbol
_atom_site_fract_x
_atom_site_fract_y
_atom_site_fract_z
_atom_site_U_iso_or_equiv
_atom_site_adp_type
_atom_site_occupancy
_atom_site_calc_flag
_atom_site_refinement_flags
_atom_site_disorder_group
_atom_site_disorder_assembly
C1 C 1.92007(17) 0.6554(3) 1.5306(5) 0.0266(9) Uani 1 d . . .
H1 H 1.9192 0.5998 1.6131 0.032 Uiso 1 calc R . .
C2 C 1.97552(18) 0.6956(3) 1.4501(5) 0.0261(8) Uani 1 d . . .
H2 H 2.0183 0.6717 1.4691 0.031 Uiso 1 calc R . .
C3 C 1.9554(2) 0.7774(3) 1.3371(4) 0.0315(9) Uani 1 d . . .
H3 H 1.9824 0.8181 1.2665 0.038 Uiso 1 calc R . .
C4 C 1.8884(2) 0.7889(4) 1.3463(5) 0.0348(9) Uani 1 d . . .
H4 H 1.8628 0.8387 1.2835 0.042 Uiso 1 calc R . .
C5 C 1.86624(18) 0.7136(3) 1.4651(5) 0.0317(9) Uani 1 d . . .
H5 H 1.823 0.7034 1.496 0.038 Uiso 1 calc R . .
C6 C 1.91861(18) 0.8827(3) 1.7849(4) 0.0261(8) Uani 1 d . . .
H6 H 1.9006 0.838 1.8676 0.031 Uiso 1 calc R . .
C7 C 1.98491(17) 0.8862(3) 1.7411(4) 0.0279(8) Uani 1 d . . .
H7 H 2.0187 0.8439 1.7888 0.033 Uiso 1 calc R . .
C8 C 1.99041(17) 0.9647(3) 1.6129(4) 0.0264(8) Uani 1 d . . .
H8 H 2.0292 0.9848 1.5618 0.032 Uiso 1 calc R . .
C9 C 1.92922(15) 1.0085(3) 1.5730(6) 0.0266(8) Uani 1 d . . .
H9 H 1.9196 1.061 1.4903 0.032 Uiso 1 calc R . .
C10 C 1.88467(17) 0.9585(3) 1.6817(5) 0.0246(8) Uani 1 d . . .
C11 C 1.81613(17) 0.9725(3) 1.6741(4) 0.0232(7) Uani 1 d . . .
C12 C 1.78217(14) 1.0282(3) 1.5593(6) 0.0258(7) Uani 1 d . . .
H12 H 1.8042 1.0641 1.4747 0.031 Uiso 1 calc R . .
C13 C 1.71478(14) 1.0331(3) 1.5648(6) 0.0241(6) Uani 1 d . . .
C14 C 1.67616(18) 1.0877(3) 1.4507(5) 0.0308(8) Uani 1 d . . .
H14 H 1.6953 1.1246 1.3628 0.037 Uiso 1 calc R . .
C15 C 1.61087(17) 1.0873(3) 1.4665(5) 0.0290(8) Uani 1 d . . .
H15 H 1.5853 1.125 1.3898 0.035 Uiso 1 calc R . .
C16 C 1.58125(15) 1.0318(3) 1.5951(4) 0.0229(8) Uani 1 d . . .
H16 H 1.536 1.0313 1.6027 0.027 Uiso 1 calc R . .
C17 C 1.61706(15) 0.9787(3) 1.7092(4) 0.0200(7) Uani 1 d . . .
C18 C 1.58686(16) 0.9153(3) 1.8423(4) 0.0199(7) Uani 1 d . . .
C19 C 1.62964(17) 0.8732(3) 1.9685(4) 0.0214(7) Uani 1 d . . .
C20 C 1.60338(18) 0.8260(3) 2.1039(4) 0.0273(8) Uani 1 d . . .
H20 H 1.5583 0.8184 2.1127 0.033 Uiso 1 calc R . .
C21 C 1.64225(19) 0.7900(3) 2.2264(5) 0.0335(9) Uani 1 d . . .
H21 H 1.6237 0.7575 2.3183 0.04 Uiso 1 calc R . .
C22 C 1.70755(19) 0.8011(3) 2.2153(5) 0.0325(9) Uani 1 d . . .
H22 H 1.7338 0.7779 2.3007 0.039 Uiso 1 calc R . .
C23 C 1.73543(16) 0.8459(3) 2.0809(5) 0.0287(9) Uani 1 d . . .
H23 H 1.7806 0.8523 2.0734 0.034 Uiso 1 calc R . .
C24 C 1.69635(16) 0.8820(3) 1.9549(4) 0.0212(7) Uani 1 d . . .
C25 C 1.72201(15) 0.9295(3) 1.8124(4) 0.0192(7) Uani 1 d . . .
C26 C 1.68473(15) 0.9806(3) 1.6955(4) 0.0207(7) Uani 1 d . . .
B1 B 1.67530(19) 0.6468(4) 1.6259(5) 0.0230(10) Uani 0.916(4) d PDU 1 A
F1 F 1.72611(12) 0.6993(2) 1.7019(4) 0.0475(8) Uani 0.916(4) d PDU 1 A
F2 F 1.69632(16) 0.6144(2) 1.4784(3) 0.0499(9) Uani 0.916(4) d PDU 1 A
F3 F 1.6260(2) 0.7259(4) 1.6105(4) 0.0356(10) Uani 0.916(4) d PDU 1 A
F4 F 1.65559(15) 0.5504(3) 1.7083(4) 0.0575(10) Uani 0.916(4) d PDU 1 A
B2 B 1.6618(19) 0.643(3) 1.637(4) 0.022(3) Uani 0.084(4) d PDU 2 A
F5 F 1.7219(15) 0.685(3) 1.600(4) 0.050(4) Uani 0.084(4) d PDU 2 A
F6 F 1.6517(15) 0.555(2) 1.531(4) 0.053(4) Uani 0.084(4) d PDU 2 A
F7 F 1.620(3) 0.724(5) 1.661(6) 0.036(5) Uani 0.084(4) d PU 2 A
F8 F 1.6592(18) 0.609(3) 1.791(4) 0.065(5) Uani 0.084(4) d PDU 2 A
Fe1 Fe 1.929617(19) 0.83165(3) 1.55618(8) 0.01824(11) Uani 1 d . . .
O1 O 1.78522(10) 0.9254(2) 1.7978(3) 0.0211(5) Uani 1 d . . .
O2 O 1.52905(11) 0.9010(2) 1.8458(3) 0.0267(6) Uani 1 d . . .

loop_
_atom_site_aniso_label
_atom_site_aniso_U_11
_atom_site_aniso_U_22
_atom_site_aniso_U_33
_atom_site_aniso_U_23
_atom_site_aniso_U_13
_atom_site_aniso_U_12
C1 0.042(2) 0.0145(14) 0.024(3) -0.0045(14) -0.0011(16) -0.0039(13)
C2 0.0266(18) 0.0221(17) 0.030(2) -0.0068(15) 0.0014(15) 0.0070(14)
C3 0.046(2) 0.0279(19) 0.0212(19) -0.0041(16) 0.0100(18) 0.0010(16)
C4 0.045(2) 0.032(2) 0.027(2) -0.0080(17) -0.0169(19) 0.0094(17)
C5 0.0217(18) 0.033(2) 0.040(2) -0.0140(18) -0.0056(17) -0.0073(15)
C6 0.034(2) 0.0233(18) 0.0213(18) -0.0048(15) 0.0018(16) -0.0072(15)
C7 0.0253(18) 0.0275(18) 0.031(2) -0.0125(16) -0.0094(16) 0.0016(15)
C8 0.0185(16) 0.0238(17) 0.037(2) -0.0053(15) 0.0026(15) -0.0053(13)
C9 0.0198(14) 0.0170(13) 0.043(2) 0.0000(19) 0.0019(18) 0.0017(12)
C10 0.0212(17) 0.0225(17) 0.030(2) -0.0063(15) 0.0044(15) 0.0004(13)
C11 0.0275(18) 0.0211(16) 0.0210(18) -0.0027(14) 0.0039(15) 0.0035(14)
C12 0.0222(15) 0.0269(15) 0.0282(17) 0.002(2) 0.002(2) 0.0013(12)
C13 0.0199(14) 0.0230(14) 0.0293(17) -0.0006(19) 0.0023(19) 0.0014(11)
C14 0.031(2) 0.031(2) 0.030(2) 0.0028(17) 0.0035(16) -0.0013(16)
C15 0.0262(19) 0.033(2) 0.028(2) 0.0087(17) -0.0015(16) 0.0027(15)
C16 0.0170(15) 0.0241(16) 0.028(2) -0.0029(13) -0.0013(13) 0.0016(12)
C17 0.0150(15) 0.0185(15) 0.0265(18) -0.0068(14) -0.0015(14) -0.0015(12)
C18 0.0248(16) 0.0149(15) 0.0199(17) -0.0049(13) 0.0012(14) -0.0014(12)
C19 0.0216(17) 0.0178(15) 0.0247(19) -0.0022(14) 0.0000(14) 0.0019(13)
C20 0.0274(18) 0.0228(17) 0.032(2) 0.0040(15) 0.0036(14) 0.0024(14)
C21 0.038(2) 0.0301(19) 0.033(2) 0.0061(17) 0.0074(18) 0.0041(16)
C22 0.035(2) 0.034(2) 0.028(2) 0.0082(17) -0.0012(17) 0.0066(17)
C23 0.0244(15) 0.0293(17) 0.032(3) -0.0001(17) -0.0004(16) 0.0007(13)
C24 0.0210(16) 0.0171(15) 0.0254(18) -0.0007(14) -0.0001(14) 0.0013(12)
C25 0.0161(15) 0.0152(15) 0.0263(18) -0.0045(14) -0.0001(14) 0.0005(12)
C26 0.0191(16) 0.0175(15) 0.0254(18) -0.0058(14) 0.0021(14) 0.0003(12)
B1 0.022(3) 0.024(2) 0.023(2) 0.0022(18) 0.0035(18) -0.0033(19)
F1 0.0384(15) 0.0404(15) 0.064(2) -0.0165(15) -0.0235(15) 0.0076(12)
F2 0.090(3) 0.0355(16) 0.0243(14) -0.0065(12) 0.0013(15) 0.0219(15)
F3 0.0302(16) 0.0337(14) 0.043(3) 0.0003(17) -0.0017(16) 0.0086(12)
F4 0.0621(19) 0.0457(18) 0.065(2) 0.0290(18) 0.0045(18) -0.0032(15)
B2 0.021(6) 0.023(5) 0.024(5) 0.001(5) 0.002(5) -0.002(5)
F5 0.061(7) 0.043(7) 0.047(7) 0.007(7) 0.001(7) 0.018(7)
F6 0.067(7) 0.040(7) 0.051(7) -0.002(7) 0.003(7) 0.014(7)
F7 0.035(9) 0.031(9) 0.041(11) -0.022(10) 0.006(10) 0.006(8)
F8 0.076(10) 0.047(10) 0.072(10) 0.024(9) 0.009(10) -0.001(9)
Fe1 0.01560(18) 0.01708(18) 0.0221(2) -0.0021(2) 0.0013(2) 0.00005(16)
O1 0.0132(10) 0.0205(12) 0.0294(14) -0.0024(10) 0.0003(10) 0.0008(9)
O2 0.0177(12) 0.0308(14) 0.0317(14) -0.0004(11) 0.0022(11) -0.0013(10)

loop_
_atom_type_symbol
_atom_type_description
_atom_type_scat_dispersion_real
_atom_type_scat_dispersion_imag
_atom_type_scat_source
C C 0.0033 0.0016 'International Tables Vol C Tables 4.2.6.8 and 6.1.1.4'
H H 0 0 'International Tables Vol C Tables 4.2.6.8 and 6.1.1.4'
B B 0.0013 0.0007 'International Tables Vol C Tables 4.2.6.8 and 6.1.1.4'
F F 0.0171 0.0103 'International Tables Vol C Tables 4.2.6.8 and 6.1.1.4'
Fe Fe 0.3463 0.8444 'International Tables Vol C Tables 4.2.6.8 and 6.1.1.4'
O O 0.0106 0.006 'International Tables Vol C Tables 4.2.6.8 and 6.1.1.4'

loop_
_geom_angle_atom_site_label_1
_geom_angle_atom_site_label_2
_geom_angle_atom_site_label_3
_geom_angle
C5 C1 C2 107.6(3)
C5 C1 H1 126.2
C2 C1 H1 126.2
C3 C2 C1 107.5(3)
C3 C2 H2 126.2
C1 C2 H2 126.2
C4 C3 C2 108.8(4)
C4 C3 H3 125.6
C2 C3 H3 125.6
C3 C4 C5 108.0(3)
C3 C4 H4 126
C5 C4 H4 126
C4 C5 C1 108.0(3)
C4 C5 H5 126
C1 C5 H5 126
C10 C6 C7 107.7(3)
C10 C6 H6 126.2
C7 C6 H6 126.2
C8 C7 C6 107.2(3)
C8 C7 H7 126.4
C6 C7 H7 126.4
C9 C8 C7 109.7(3)
C9 C8 H8 125.2
C7 C8 H8 125.2
C8 C9 C10 106.9(4)
C8 C9 H9 126.6
C10 C9 H9 126.6
C6 C10 C9 108.6(3)
C6 C10 C11 126.1(3)
C9 C10 C11 124.9(3)
O1 C11 C12 119.8(3)
O1 C11 C10 113.3(3)
C12 C11 C10 126.9(3)
C11 C12 C13 120.9(4)
C11 C12 H12 119.5
C13 C12 H12 119.5
C14 C13 C12 124.5(4)
C14 C13 C26 118.5(3)
C12 C13 C26 116.9(4)
C15 C14 C13 120.1(4)
C15 C14 H14 120
C13 C14 H14 120
C14 C15 C16 121.0(3)
C14 C15 H15 119.5
C16 C15 H15 119.5
C17 C16 C15 120.8(3)
C17 C16 H16 119.6
C15 C16 H16 119.6
C16 C17 C26 118.7(3)
C16 C17 C18 121.7(3)
C26 C17 C18 119.5(3)
O2 C18 C19 122.5(3)
O2 C18 C17 120.4(3)
C19 C18 C17 117.2(3)
C20 C19 C24 119.4(3)
C20 C19 C18 119.5(3)
C24 C19 C18 121.2(3)
C21 C20 C19 120.7(3)
C21 C20 H20 119.7
C19 C20 H20 119.7
C22 C21 C20 120.2(4)
C22 C21 H21 119.9
C20 C21 H21 119.9
C21 C22 C23 120.7(4)
C21 C22 H22 119.6
C23 C22 H22 119.6
C22 C23 C24 119.6(3)
C22 C23 H23 120.2
C24 C23 H23 120.2
C19 C24 C23 119.5(3)
C19 C24 C25 118.0(3)
C23 C24 C25 122.5(3)
O1 C25 C26 120.4(3)
O1 C25 C24 115.9(3)
C26 C25 C24 123.7(3)
C25 C26 C13 119.5(3)
C25 C26 C17 119.5(3)
C13 C26 C17 120.9(3)
F4 B1 F2 110.0(3)
F4 B1 F3 110.8(3)
F2 B1 F3 109.2(3)
F4 B1 F1 110.1(3)
F2 B1 F1 107.3(3)
F3 B1 F1 109.3(3)
F7 B2 F8 92(3)
F7 B2 F6 122(4)
F8 B2 F6 114(3)
F7 B2 F5 114(4)
F8 B2 F5 111(3)
F6 B2 F5 104(3)
C25 O1 C11 122.4(3)

loop_
_geom_bond_atom_site_label_1
_geom_bond_atom_site_label_2
_geom_bond_distance
C1 C5 1.425(5)
C1 C2 1.425(5)
C1 H1 0.95
C2 C3 1.411(5)
C2 H2 0.95
C3 C4 1.409(6)
C3 H3 0.95
C4 C5 1.412(6)
C4 H4 0.95
C5 H5 0.95
C6 C10 1.428(5)
C6 C7 1.438(5)
C6 H6 0.95
C7 C8 1.422(5)
C7 H7 0.95
C8 C9 1.418(5)
C8 H8 0.95
C9 C10 1.435(5)
C9 H9 0.95
C10 C11 1.445(5)
C11 O1 1.350(4)
C11 C12 1.369(5)
C12 C13 1.413(4)
C12 H12 0.95
C13 C14 1.411(5)
C13 C26 1.415(5)
C14 C15 1.374(5)
C14 H14 0.95
C15 C16 1.412(5)
C15 H15 0.95
C16 C17 1.371(5)
C16 H16 0.95
C17 C26 1.422(4)
C17 C18 1.489(5)
C18 O2 1.222(4)
C18 C19 1.481(5)
C19 C20 1.388(5)
C19 C24 1.405(5)
C20 C21 1.387(5)
C20 H20 0.95
C21 C22 1.377(5)
C21 H21 0.95
C22 C23 1.385(6)
C22 H22 0.95
C23 C24 1.412(5)
C23 H23 0.95
C24 C25 1.436(5)
C25 O1 1.330(4)
C25 C26 1.395(5)
B1 F4 1.376(4)
B1 F2 1.383(4)
B1 F3 1.383(5)
B1 F1 1.384(4)
B2 F7 1.30(6)
B2 F8 1.371(18)
B2 F6 1.38(2)
B2 F5 1.38(2)
